data_7217499
loop_
_publ_author_name
'Fan, Liming'
'Gao, Yan'
'Liu, Guangzeng'
'Fan, Weiliu'
'Song, Weikuo'
'Sun, Liming'
'Zhao, Xian'
'Zhang, Xiutang'

_publ_section_title
;
 Syntheses, structures, and magnetic properties of six coordination
 polymers based on 4,5-di(4&#x2032;-carboxylphenyl)phthalic acid and
 different bis(imidazole) bridging linkers
;
_journal_issue 33
_journal_name_full CrystEngComm
_journal_page_first 7649
_journal_paper_doi 10.1039/C4CE00760C
_journal_volume 16
_journal_year 2014
_chemical_formula_sum 'C58 H38 Co2 N8 O8'
_chemical_formula_weight 1092.82
_chemical_name_systematic
; 
 ? 
;
_space_group_IT_number 15
_symmetry_cell_setting monoclinic
_symmetry_space_group_name_Hall '-C 2yc'
_symmetry_space_group_name_H-M 'C 1 2/c 1'
_atom_sites_solution_hydrogens geom
_atom_sites_solution_primary direct
_atom_sites_solution_secondary difmap
_audit_creation_method SHELXL-97
_cell_angle_alpha 90.00
_cell_angle_beta 114.0270(10)
_cell_angle_gamma 90.00
_cell_formula_units_Z 8
_cell_length_a 33.6935(18)
_cell_length_b 11.1225(6)
_cell_length_c 27.5859(14)
_cell_measurement_reflns_used 3468
_cell_measurement_temperature 293(2)
_cell_measurement_theta_max 23.12
_cell_measurement_theta_min 2.48
_cell_volume 9442.2(9)
_computing_cell_refinement 'Bruker SMART'
_computing_data_collection 'Bruker SMART'
_computing_data_reduction 'Bruker SAINT'
_computing_molecular_graphics 'Bruker SHELXTL'
_computing_publication_material 'Bruker SHELXTL'
_computing_structure_refinement 'SHELXL-97 (Sheldrick, 1997)'
_computing_structure_solution 'SHELXS-97 (Sheldrick, 1990)'
_diffrn_ambient_temperature 293(2)
_diffrn_measured_fraction_theta_full 0.999
_diffrn_measured_fraction_theta_max 0.999
_diffrn_measurement_device_type 'CCD area detector'
_diffrn_measurement_method 'phi and omega scans'
_diffrn_radiation_monochromator graphite
_diffrn_radiation_source 'fine-focus sealed tube'
_diffrn_radiation_type MoK\a
_diffrn_radiation_wavelength 0.71073
_diffrn_reflns_av_R_equivalents 0.0522
_diffrn_reflns_av_sigmaI/netI 0.0633
_diffrn_reflns_limit_h_max 40
_diffrn_reflns_limit_h_min -39
_diffrn_reflns_limit_k_max 11
_diffrn_reflns_limit_k_min -13
_diffrn_reflns_limit_l_max 27
_diffrn_reflns_limit_l_min -32
_diffrn_reflns_number 23757
_diffrn_reflns_theta_full 25.00
_diffrn_reflns_theta_max 25.00
_diffrn_reflns_theta_min 1.95
_diffrn_standards_number 0
_exptl_absorpt_coefficient_mu 0.773
_exptl_absorpt_correction_T_max 0.8798
_exptl_absorpt_correction_T_min 0.7790
_exptl_absorpt_correction_type multi-scan
_exptl_absorpt_process_details '(SADABS; Bruker, 2001)'
_exptl_crystal_colour violet
_exptl_crystal_density_diffrn 1.537
_exptl_crystal_density_method 'not measured'
_exptl_crystal_description block
_exptl_crystal_F_000 4480
_exptl_crystal_size_max 0.34
_exptl_crystal_size_mid 0.23
_exptl_crystal_size_min 0.17
_refine_diff_density_max 0.453
_refine_diff_density_min -0.374
_refine_diff_density_rms 0.068
_refine_ls_extinction_method none
_refine_ls_goodness_of_fit_ref 1.000
_refine_ls_hydrogen_treatment mixed
_refine_ls_matrix_type full
_refine_ls_number_parameters 685
_refine_ls_number_reflns 8306
_refine_ls_number_restraints 0
_refine_ls_restrained_S_all 1.000
_refine_ls_R_factor_all 0.0726
_refine_ls_R_factor_gt 0.0441
_refine_ls_shift/su_max 0.001
_refine_ls_shift/su_mean 0.000
_refine_ls_structure_factor_coef Fsqd
_refine_ls_weighting_details 'calc w=1/[\s^2^(Fo^2^)+(0.0650P)^2^+0.0000P] where P=(Fo^2^+2Fc^2^)/3'
_refine_ls_weighting_scheme calc
_refine_ls_wR_factor_gt 0.1063
_refine_ls_wR_factor_ref 0.1240
_reflns_number_gt 5851
_reflns_number_total 8306
_reflns_threshold_expression >2sigma(I)
_cod_duplicate_entry 7216344
_cod_data_source_file c4ce00760c2.cif
_cod_data_source_block z
_cod_depositor_comments
;
The following automatic conversions were performed:

'_symmetry_cell_setting' value 'Monoclinic' changed to 'monoclinic'
according to
/usr/data/users/saulius/crontab/automatic-downloads/current/RSC/lib/dictionaries/cif_core.dic
dictionary named 'cif_core.dic' version 2.4.2 from 2011-04-26.

Automatic conversion script
Id: cif_fix_values 2281 2013-09-26 08:29:07Z andrius 
;
_cod_original_sg_symbol_H-M C2/c
_cod_database_code 7217499

loop_
_symmetry_equiv_pos_as_xyz
'x, y, z'
'-x, y, -z+1/2'
'x+1/2, y+1/2, z'
'-x+1/2, y+1/2, -z+1/2'
'-x, -y, -z'
'x, -y, z-1/2'
'-x+1/2, -y+1/2, -z'
'x+1/2, -y+1/2, z-1/2'

loop_
_atom_site_label
_atom_site_type_symbol
_atom_site_fract_x
_atom_site_fract_y
_atom_site_fract_z
_atom_site_U_iso_or_equiv
_atom_site_adp_type
_atom_site_occupancy
_atom_site_symmetry_multiplicity
_atom_site_calc_flag
_atom_site_refinement_flags
C1 C 0.63076(10) 0.4576(3) 0.56093(14) 0.0313(8) Uani 1 1 d .
H1 H 0.6372 0.5263 0.5464 0.038 Uiso 1 1 calc R
C2 C 0.59769(11) 0.3297(3) 0.58817(16) 0.0428(10) Uani 1 1 d .
H2 H 0.5765 0.2922 0.5963 0.051 Uiso 1 1 calc R
C3 C 0.63745(12) 0.2833(3) 0.59822(16) 0.0446(11) Uani 1 1 d .
H3 H 0.6483 0.2096 0.6139 0.053 Uiso 1 1 calc R
C4 C 0.70026(10) 0.3555(3) 0.58005(13) 0.0307(8) Uani 1 1 d .
C5 C 0.71484(12) 0.2458(3) 0.57198(16) 0.0431(10) Uani 1 1 d .
H5 H 0.6981 0.1773 0.5687 0.052 Uiso 1 1 calc R
C6 C 0.75459(12) 0.2370(3) 0.56865(16) 0.0438(10) Uani 1 1 d .
H6 H 0.7643 0.1617 0.5635 0.053 Uiso 1 1 calc R
C7 C 0.78054(10) 0.3364(3) 0.57265(13) 0.0280(8) Uani 1 1 d .
C8 C 0.76571(11) 0.4460(3) 0.58268(15) 0.0399(9) Uani 1 1 d .
H8 H 0.7829 0.5142 0.5872 0.048 Uiso 1 1 calc R
C9 C 0.72579(11) 0.4565(3) 0.58616(15) 0.0404(10) Uani 1 1 d .
H9 H 0.7163 0.5310 0.5926 0.048 Uiso 1 1 calc R
C10 C 0.82187(10) 0.3257(3) 0.56593(13) 0.0271(8) Uani 1 1 d .
C11 C 0.83933(12) 0.2140(3) 0.56364(15) 0.0389(9) Uani 1 1 d .
H11 H 0.8247 0.1453 0.5666 0.047 Uiso 1 1 calc R
C12 C 0.87779(11) 0.2012(3) 0.55704(14) 0.0362(9) Uani 1 1 d .
H12 H 0.8891 0.1252 0.5566 0.043 Uiso 1 1 calc R
C13 C 0.89908(10) 0.3020(3) 0.55119(13) 0.0263(8) Uani 1 1 d .
C14 C 0.88290(11) 0.4144(3) 0.55298(15) 0.0351(9) Uani 1 1 d .
H14 H 0.8974 0.4826 0.5493 0.042 Uiso 1 1 calc R
C15 C 0.84464(11) 0.4250(3) 0.56040(14) 0.0354(9) Uani 1 1 d .
H15 H 0.8339 0.5015 0.5617 0.042 Uiso 1 1 calc R
C16 C 0.95830(11) 0.3723(3) 0.52494(14) 0.0355(9) Uani 1 1 d .
H16 H 0.9489 0.4505 0.5146 0.043 Uiso 1 1 calc R
C17 C 0.99409(11) 0.3195(3) 0.52429(14) 0.0322(8) Uani 1 1 d .
H17 H 1.0137 0.3564 0.5131 0.039 Uiso 1 1 calc R
C18 C 0.96312(10) 0.1888(3) 0.55375(13) 0.0296(8) Uani 1 1 d .
H18 H 0.9568 0.1178 0.5669 0.036 Uiso 1 1 calc R
C19 C 0.2828(2) 1.1580(8) 0.7715(2) 0.114(3) Uani 1 1 d .
H19 H 0.2927 1.2325 0.7659 0.137 Uiso 1 1 calc R
C20 C 0.2473(3) 1.0185(11) 0.7897(4) 0.171(5) Uani 1 1 d .
H20 H 0.2272 0.9794 0.7994 0.205 Uiso 1 1 calc R
C21 C 0.2764(2) 0.9640(9) 0.7766(3) 0.165(4) Uani 1 1 d .
H21 H 0.2802 0.8814 0.7757 0.198 Uiso 1 1 calc R
C22 C 0.33461(15) 1.0341(7) 0.74789(19) 0.0741(17) Uani 1 1 d .
C23 C 0.33567(15) 0.9322(6) 0.7196(2) 0.0781(17) Uani 1 1 d .
H23 H 0.3144 0.8734 0.7121 0.094 Uiso 1 1 calc R
C24 C 0.36897(14) 0.9191(5) 0.70243(17) 0.0665(14) Uani 1 1 d .
H24 H 0.3697 0.8508 0.6834 0.080 Uiso 1 1 calc R
C25 C 0.40085(13) 1.0050(5) 0.71299(15) 0.0508(11) Uani 1 1 d .
C26 C 0.39918(14) 1.1037(5) 0.74226(16) 0.0579(13) Uani 1 1 d .
H26 H 0.4208 1.1617 0.7504 0.070 Uiso 1 1 calc R
C27 C 0.36645(16) 1.1202(5) 0.76010(18) 0.0700(15) Uani 1 1 d .
H27 H 0.3661 1.1877 0.7798 0.084 Uiso 1 1 calc R
C28 C 0.43599(12) 0.9928(4) 0.69377(14) 0.0428(10) Uani 1 1 d .
C29 C 0.45366(13) 0.8826(4) 0.69021(15) 0.0453(10) Uani 1 1 d .
H29 H 0.4429 0.8132 0.6994 0.054 Uiso 1 1 calc R
C30 C 0.48720(12) 0.8732(4) 0.67309(14) 0.0421(10) Uani 1 1 d .
H30 H 0.4985 0.7981 0.6707 0.051 Uiso 1 1 calc R
C31 C 0.50363(12) 0.9757(3) 0.65966(13) 0.0333(8) Uani 1 1 d .
C32 C 0.48616(13) 1.0858(4) 0.66190(15) 0.0462(10) Uani 1 1 d .
H32 H 0.4968 1.1550 0.6525 0.055 Uiso 1 1 calc R
C33 C 0.45242(14) 1.0929(4) 0.67827(15) 0.0492(11) Uani 1 1 d .
H33 H 0.4403 1.1678 0.6789 0.059 Uiso 1 1 calc R
C34 C 0.56730(12) 0.8769(3) 0.65426(14) 0.0370(9) Uani 1 1 d .
H34 H 0.5675 0.8103 0.6748 0.044 Uiso 1 1 calc R
C35 C 0.54908(13) 1.0473(3) 0.61226(15) 0.0426(10) Uani 1 1 d .
H35 H 0.5351 1.1196 0.5986 0.051 Uiso 1 1 calc R
C36 C 0.58309(13) 1.0011(3) 0.60538(15) 0.0423(10) Uani 1 1 d .
H36 H 0.5966 1.0363 0.5854 0.051 Uiso 1 1 calc R
C37 C 0.51424(10) 0.6217(3) 0.42516(13) 0.0241(7) Uani 1 1 d .
C38 C 0.55821(9) 0.6269(3) 0.42277(12) 0.0212(7) Uani 1 1 d .
C39 C 0.59297(10) 0.6864(3) 0.46082(12) 0.0217(7) Uani 1 1 d .
C40 C 0.58623(10) 0.7563(3) 0.50355(13) 0.0239(7) Uani 1 1 d .
C41 C 0.63236(10) 0.6940(3) 0.45590(12) 0.0264(8) Uani 1 1 d .
H41 H 0.6558 0.7319 0.4824 0.032 Uiso 1 1 calc R
C42 C 0.63751(10) 0.6457(3) 0.41201(12) 0.0228(7) Uani 1 1 d .
C43 C 0.60158(10) 0.5907(3) 0.37157(12) 0.0237(7) Uani 1 1 d .
C44 C 0.56316(10) 0.5819(3) 0.37861(12) 0.0254(8) Uani 1 1 d .
H44 H 0.5395 0.5439 0.3524 0.030 Uiso 1 1 calc R
C45 C 0.60198(10) 0.5441(3) 0.32044(12) 0.0251(8) Uani 1 1 d .
C46 C 0.63439(11) 0.4751(4) 0.31725(13) 0.0365(9) Uani 1 1 d .
H46 H 0.6583 0.4557 0.3482 0.044 Uiso 1 1 calc R
C47 C 0.63242(11) 0.4333(3) 0.26908(13) 0.0363(9) Uani 1 1 d .
H47 H 0.6549 0.3866 0.2680 0.044 Uiso 1 1 calc R
C48 C 0.59741(10) 0.4604(3) 0.22284(12) 0.0268(8) Uani 1 1 d .
C49 C 0.56445(11) 0.5317(4) 0.22506(13) 0.0373(9) Uani 1 1 d .
H49 H 0.5407 0.5520 0.1940 0.045 Uiso 1 1 calc R
C50 C 0.56690(11) 0.5728(3) 0.27360(13) 0.0360(9) Uani 1 1 d .
H50 H 0.5446 0.6204 0.2748 0.043 Uiso 1 1 calc R
C51 C 0.59439(11) 0.4135(3) 0.17012(13) 0.0283(8) Uani 1 1 d .
C52 C 0.68092(10) 0.6598(3) 0.40935(12) 0.0240(7) Uani 1 1 d .
C53 C 0.68555(11) 0.7283(4) 0.37028(14) 0.0393(10) Uani 1 1 d .
H53 H 0.6615 0.7679 0.3456 0.047 Uiso 1 1 calc R
C54 C 0.72527(11) 0.7387(4) 0.36741(14) 0.0378(9) Uani 1 1 d .
H54 H 0.7280 0.7871 0.3414 0.045 Uiso 1 1 calc R
C55 C 0.76104(11) 0.6779(3) 0.40280(13) 0.0324(8) Uani 1 1 d .
C56 C 0.75692(11) 0.6115(3) 0.44269(14) 0.0376(9) Uani 1 1 d .
H56 H 0.7809 0.5717 0.4673 0.045 Uiso 1 1 calc R
C57 C 0.71695(11) 0.6037(3) 0.44626(13) 0.0341(9) Uani 1 1 d .
H57 H 0.7146 0.5604 0.4738 0.041 Uiso 1 1 calc R
C58 C 0.80386(11) 0.6862(4) 0.39831(15) 0.0398(10) Uani 1 1 d .
Co1 Co 0.542589(12) 0.56548(4) 0.548682(16) 0.01977(13) Uani 1 1 d .
Co2 Co 0.629763(14) 0.75970(4) 0.618376(17) 0.02759(14) Uani 1 1 d .
N1 N 0.59320(8) 0.4396(2) 0.56426(11) 0.0267(6) Uani 1 1 d .
N2 N 0.65854(8) 0.3661(3) 0.58076(11) 0.0297(7) Uani 1 1 d .
N3 N 0.93856(8) 0.2884(2) 0.54383(10) 0.0242(6) Uani 1 1 d .
N4 N 0.99754(8) 0.2037(2) 0.54254(10) 0.0246(6) Uani 1 1 d .
N5 N 0.59519(10) 0.8934(3) 0.63239(11) 0.0355(7) Uani 1 1 d .
N6 N 0.53865(9) 0.9669(3) 0.64351(11) 0.0341(7) Uani 1 1 d .
N7 N 0.29967(14) 1.0492(6) 0.76459(18) 0.0982(18) Uani 1 1 d .
N8 N 0.25104(19) 1.1435(8) 0.7870(2) 0.143(3) Uani 1 1 d .
O1 O 0.59041(7) 0.6969(2) 0.54617(8) 0.0257(5) Uani 1 1 d .
O2 O 0.57615(8) 0.8614(2) 0.49562(10) 0.0409(7) Uani 1 1 d .
O3 O 0.51095(6) 0.55892(19) 0.46284(8) 0.0241(5) Uani 1 1 d .
O4 O 0.48422(7) 0.6751(2) 0.39003(9) 0.0361(6) Uani 1 1 d .
O5 O 0.83349(9) 0.6151(3) 0.42280(12) 0.0611(9) Uani 1 1 d .
O6 O 0.80884(8) 0.7682(3) 0.36964(11) 0.0522(8) Uani 1 1 d .
O7 O 0.62700(7) 0.3590(2) 0.17022(9) 0.0390(6) Uani 1 1 d .
O8 O 0.55880(7) 0.4284(2) 0.13019(9) 0.0316(6) Uani 1 1 d .

loop_
_atom_site_aniso_label
_atom_site_aniso_U_11
_atom_site_aniso_U_22
_atom_site_aniso_U_33
_atom_site_aniso_U_23
_atom_site_aniso_U_13
_atom_site_aniso_U_12
C1 0.0288(19) 0.027(2) 0.046(2) 0.0061(16) 0.0239(17) 0.0039(16)
C2 0.029(2) 0.034(2) 0.079(3) 0.017(2) 0.036(2) 0.0040(17)
C3 0.033(2) 0.031(2) 0.077(3) 0.024(2) 0.031(2) 0.0102(18)
C4 0.0240(18) 0.036(2) 0.036(2) 0.0055(16) 0.0157(16) 0.0089(16)
C5 0.033(2) 0.030(2) 0.079(3) 0.0009(19) 0.036(2) 0.0032(17)
C6 0.035(2) 0.032(2) 0.078(3) -0.0029(19) 0.037(2) 0.0037(18)
C7 0.0182(17) 0.033(2) 0.036(2) 0.0023(16) 0.0142(15) 0.0042(15)
C8 0.0254(19) 0.035(2) 0.068(3) 0.0001(19) 0.0286(19) -0.0011(17)
C9 0.034(2) 0.026(2) 0.070(3) -0.0020(18) 0.030(2) 0.0058(17)
C10 0.0189(17) 0.032(2) 0.032(2) 0.0032(15) 0.0127(15) 0.0068(15)
C11 0.035(2) 0.029(2) 0.064(3) 0.0052(18) 0.032(2) 0.0020(17)
C12 0.032(2) 0.026(2) 0.060(3) 0.0046(17) 0.0286(19) 0.0094(16)
C13 0.0216(18) 0.029(2) 0.033(2) 0.0025(15) 0.0158(15) 0.0045(15)
C14 0.0264(19) 0.027(2) 0.060(3) 0.0019(17) 0.0257(18) 0.0048(16)
C15 0.033(2) 0.025(2) 0.056(3) 0.0034(17) 0.0265(19) 0.0077(16)
C16 0.033(2) 0.023(2) 0.060(3) 0.0069(17) 0.0290(19) 0.0057(16)
C17 0.0295(19) 0.026(2) 0.051(2) 0.0051(17) 0.0273(18) -0.0014(16)
C18 0.0295(19) 0.026(2) 0.041(2) 0.0074(16) 0.0215(17) 0.0071(16)
C19 0.081(4) 0.200(8) 0.080(4) 0.010(5) 0.053(4) 0.036(5)
C20 0.099(6) 0.263(12) 0.202(9) 0.141(9) 0.114(6) 0.076(8)
C21 0.105(6) 0.224(10) 0.225(9) 0.136(8) 0.127(6) 0.071(6)
C22 0.042(3) 0.140(6) 0.043(3) 0.033(3) 0.020(2) 0.031(3)
C23 0.046(3) 0.132(6) 0.058(3) 0.018(3) 0.023(3) -0.011(3)
C24 0.045(3) 0.109(4) 0.047(3) 0.010(3) 0.020(2) -0.004(3)
C25 0.038(2) 0.081(3) 0.033(2) 0.017(2) 0.0144(19) 0.011(2)
C26 0.047(3) 0.082(4) 0.053(3) 0.024(3) 0.028(2) 0.019(2)
C27 0.061(3) 0.105(4) 0.052(3) 0.026(3) 0.030(3) 0.033(3)
C28 0.040(2) 0.059(3) 0.031(2) 0.0098(19) 0.0158(18) 0.008(2)
C29 0.048(2) 0.050(3) 0.042(2) 0.0058(19) 0.022(2) -0.003(2)
C30 0.047(2) 0.040(2) 0.041(2) -0.0005(18) 0.0196(19) 0.0033(19)
C31 0.037(2) 0.036(2) 0.029(2) -0.0025(16) 0.0163(17) 0.0003(17)
C32 0.058(3) 0.043(3) 0.049(3) 0.0079(19) 0.033(2) 0.007(2)
C33 0.061(3) 0.046(3) 0.050(3) 0.007(2) 0.032(2) 0.015(2)
C34 0.048(2) 0.035(2) 0.033(2) 0.0036(17) 0.0212(19) 0.0036(19)
C35 0.056(3) 0.030(2) 0.049(3) 0.0046(18) 0.029(2) 0.0008(19)
C36 0.060(3) 0.033(2) 0.044(2) -0.0003(18) 0.032(2) -0.006(2)
C37 0.0236(18) 0.0242(19) 0.0298(19) -0.0044(15) 0.0161(16) -0.0054(15)
C38 0.0169(16) 0.0235(18) 0.0264(18) 0.0028(14) 0.0121(14) 0.0001(14)
C39 0.0196(17) 0.0256(18) 0.0234(18) 0.0023(14) 0.0122(14) 0.0008(14)
C40 0.0188(17) 0.026(2) 0.0286(19) 0.0001(15) 0.0120(14) -0.0033(14)
C41 0.0228(18) 0.034(2) 0.0257(19) -0.0043(15) 0.0128(15) -0.0050(15)
C42 0.0194(17) 0.0274(19) 0.0248(18) -0.0006(14) 0.0123(14) 0.0007(14)
C43 0.0214(17) 0.030(2) 0.0232(18) -0.0011(14) 0.0129(14) 0.0013(14)
C44 0.0185(17) 0.032(2) 0.0242(18) -0.0050(15) 0.0077(14) -0.0049(15)
C45 0.0182(17) 0.036(2) 0.0229(18) -0.0030(15) 0.0101(14) -0.0027(15)
C46 0.0254(19) 0.056(3) 0.0235(19) -0.0025(17) 0.0053(15) 0.0103(18)
C47 0.031(2) 0.049(2) 0.033(2) -0.0044(17) 0.0174(17) 0.0124(18)
C48 0.0281(19) 0.031(2) 0.0232(18) -0.0049(15) 0.0127(15) -0.0013(15)
C49 0.028(2) 0.059(3) 0.0225(19) -0.0066(17) 0.0076(16) 0.0093(18)
C50 0.029(2) 0.050(2) 0.034(2) -0.0078(17) 0.0170(17) 0.0082(18)
C51 0.030(2) 0.030(2) 0.032(2) -0.0040(15) 0.0189(17) -0.0027(16)
C52 0.0205(17) 0.031(2) 0.0250(18) -0.0058(15) 0.0137(14) -0.0023(15)
C53 0.0214(19) 0.059(3) 0.037(2) 0.0119(19) 0.0120(17) 0.0035(18)
C54 0.029(2) 0.055(3) 0.036(2) 0.0112(18) 0.0197(17) -0.0020(18)
C55 0.0230(19) 0.043(2) 0.035(2) -0.0025(17) 0.0150(16) -0.0050(16)
C56 0.0242(19) 0.048(2) 0.039(2) 0.0047(18) 0.0110(17) 0.0032(17)
C57 0.0261(19) 0.046(2) 0.034(2) 0.0072(17) 0.0159(16) -0.0043(17)
C58 0.024(2) 0.058(3) 0.039(2) -0.009(2) 0.0150(18) -0.007(2)
Co1 0.0154(2) 0.0234(3) 0.0238(3) 0.00204(18) 0.01140(19) 0.00232(18)
Co2 0.0225(3) 0.0369(3) 0.0272(3) 0.0021(2) 0.0141(2) -0.0035(2)
N1 0.0201(14) 0.0288(17) 0.0371(17) 0.0011(13) 0.0178(13) 0.0015(12)
N2 0.0192(15) 0.0316(17) 0.0440(18) 0.0043(13) 0.0188(13) 0.0047(13)
N3 0.0199(14) 0.0235(16) 0.0354(17) 0.0033(12) 0.0176(13) 0.0074(12)
N4 0.0214(14) 0.0282(16) 0.0289(16) -0.0001(12) 0.0151(12) 0.0021(12)
N5 0.0427(19) 0.0356(19) 0.0345(18) -0.0038(14) 0.0224(15) -0.0012(15)
N6 0.0411(18) 0.0317(18) 0.0336(18) 0.0011(13) 0.0195(15) 0.0014(14)
N7 0.063(3) 0.169(5) 0.082(3) 0.057(3) 0.048(3) 0.045(3)
N8 0.088(4) 0.252(9) 0.120(5) 0.040(6) 0.075(4) 0.049(5)
O1 0.0263(12) 0.0290(13) 0.0258(13) 0.0014(10) 0.0149(10) -0.0012(10)
O2 0.0589(17) 0.0311(16) 0.0443(16) 0.0062(12) 0.0331(14) 0.0087(13)
O3 0.0219(12) 0.0296(13) 0.0247(12) 0.0011(10) 0.0137(10) -0.0026(10)
O4 0.0234(13) 0.0435(16) 0.0456(16) 0.0164(12) 0.0183(12) 0.0083(12)
O5 0.0271(15) 0.084(2) 0.077(2) 0.0149(18) 0.0263(15) 0.0070(16)
O6 0.0362(16) 0.072(2) 0.0613(19) 0.0105(15) 0.0333(14) -0.0079(14)
O7 0.0297(14) 0.0575(18) 0.0326(14) -0.0132(12) 0.0155(11) 0.0056(13)
O8 0.0277(13) 0.0425(15) 0.0259(13) -0.0053(11) 0.0123(11) -0.0008(11)

loop_
_atom_type_symbol
_atom_type_description
_atom_type_scat_dispersion_real
_atom_type_scat_dispersion_imag
_atom_type_scat_source
C C 0.0033 0.0016 'International Tables Vol C Tables 4.2.6.8 and 6.1.1.4'
H H 0.0000 0.0000 'International Tables Vol C Tables 4.2.6.8 and 6.1.1.4'
N N 0.0061 0.0033 'International Tables Vol C Tables 4.2.6.8 and 6.1.1.4'
O O 0.0106 0.0060 'International Tables Vol C Tables 4.2.6.8 and 6.1.1.4'
Co Co 0.3494 0.9721 'International Tables Vol C Tables 4.2.6.8 and 6.1.1.4'

loop_
_geom_angle_atom_site_label_1
_geom_angle_atom_site_label_2
_geom_angle_atom_site_label_3
_geom_angle
_geom_angle_site_symmetry_1
_geom_angle_site_symmetry_3
N1 C1 N2 112.8(3) . .
N1 C1 H1 123.6 . .
N2 C1 H1 123.6 . .
C3 C2 N1 110.2(3) . .
C3 C2 H2 124.9 . .
N1 C2 H2 124.9 . .
C2 C3 N2 106.5(3) . .
C2 C3 H3 126.7 . .
N2 C3 H3 126.7 . .
C5 C4 C9 119.9(3) . .
C5 C4 N2 120.0(3) . .
C9 C4 N2 120.1(3) . .
C4 C5 C6 119.7(4) . .
C4 C5 H5 120.1 . .
C6 C5 H5 120.1 . .
C5 C6 C7 122.4(4) . .
C5 C6 H6 118.8 . .
C7 C6 H6 118.8 . .
C8 C7 C6 116.7(3) . .
C8 C7 C10 121.9(3) . .
C6 C7 C10 121.4(3) . .
C7 C8 C9 121.6(3) . .
C7 C8 H8 119.2 . .
C9 C8 H8 119.2 . .
C4 C9 C8 119.6(3) . .
C4 C9 H9 120.2 . .
C8 C9 H9 120.2 . .
C11 C10 C15 116.4(3) . .
C11 C10 C7 121.0(3) . .
C15 C10 C7 122.6(3) . .
C10 C11 C12 122.3(3) . .
C10 C11 H11 118.9 . .
C12 C11 H11 118.9 . .
C13 C12 C11 119.5(3) . .
C13 C12 H12 120.3 . .
C11 C12 H12 120.3 . .
C14 C13 C12 120.3(3) . .
C14 C13 N3 120.4(3) . .
C12 C13 N3 119.3(3) . .
C13 C14 C15 119.3(3) . .
C13 C14 H14 120.4 . .
C15 C14 H14 120.4 . .
C14 C15 C10 122.4(3) . .
C14 C15 H15 118.8 . .
C10 C15 H15 118.8 . .
C17 C16 N3 106.5(3) . .
C17 C16 H16 126.7 . .
N3 C16 H16 126.7 . .
C16 C17 N4 110.3(3) . .
C16 C17 H17 124.8 . .
N4 C17 H17 124.8 . .
N4 C18 N3 112.0(3) . .
N4 C18 H18 124.0 . .
N3 C18 H18 124.0 . .
N8 C19 N7 111.9(8) . .
N8 C19 H19 124.1 . .
N7 C19 H19 124.1 . .
C21 C20 N8 110.3(7) . .
C21 C20 H20 124.8 . .
N8 C20 H20 124.8 . .
C20 C21 N7 108.3(9) . .
C20 C21 H21 125.8 . .
N7 C21 H21 125.8 . .
C27 C22 C23 120.8(5) . .
C27 C22 N7 120.0(6) . .
C23 C22 N7 119.2(6) . .
C22 C23 C24 119.1(5) . .
C22 C23 H23 120.4 . .
C24 C23 H23 120.4 . .
C25 C24 C23 121.5(5) . .
C25 C24 H24 119.2 . .
C23 C24 H24 119.2 . .
C26 C25 C24 117.5(4) . .
C26 C25 C28 120.7(4) . .
C24 C25 C28 121.8(4) . .
C25 C26 C27 122.7(5) . .
C25 C26 H26 118.7 . .
C27 C26 H26 118.7 . .
C22 C27 C26 118.3(5) . .
C22 C27 H27 120.8 . .
C26 C27 H27 120.8 . .
C33 C28 C29 116.9(4) . .
C33 C28 C25 120.8(4) . .
C29 C28 C25 122.3(4) . .
C28 C29 C30 121.5(4) . .
C28 C29 H29 119.3 . .
C30 C29 H29 119.3 . .
C31 C30 C29 119.8(4) . .
C31 C30 H30 120.1 . .
C29 C30 H30 120.1 . .
C32 C31 C30 119.9(3) . .
C32 C31 N6 120.0(3) . .
C30 C31 N6 120.0(3) . .
C31 C32 C33 119.3(4) . .
C31 C32 H32 120.3 . .
C33 C32 H32 120.3 . .
C28 C33 C32 122.6(4) . .
C28 C33 H33 118.7 . .
C32 C33 H33 118.7 . .
N5 C34 N6 112.2(3) . .
N5 C34 H34 123.9 . .
N6 C34 H34 123.9 . .
C36 C35 N6 106.9(3) . .
C36 C35 H35 126.6 . .
N6 C35 H35 126.6 . .
C35 C36 N5 109.8(3) . .
C35 C36 H36 125.1 . .
N5 C36 H36 125.1 . .
O4 C37 O3 125.5(3) . .
O4 C37 C38 117.0(3) . .
O3 C37 C38 117.5(3) . .
C39 C38 C44 118.1(3) . .
C39 C38 C37 121.9(3) . .
C44 C38 C37 119.6(3) . .
C38 C39 C41 120.1(3) . .
C38 C39 C40 119.4(3) . .
C41 C39 C40 120.0(3) . .
O2 C40 O1 124.8(3) . .
O2 C40 C39 118.5(3) . .
O1 C40 C39 116.7(3) . .
C39 C41 C42 121.4(3) . .
C39 C41 H41 119.3 . .
C42 C41 H41 119.3 . .
C41 C42 C43 118.9(3) . .
C41 C42 C52 117.9(3) . .
C43 C42 C52 123.1(3) . .
C44 C43 C42 118.0(3) . .
C44 C43 C45 118.1(3) . .
C42 C43 C45 123.9(3) . .
C38 C44 C43 123.3(3) . .
C38 C44 H44 118.3 . .
C43 C44 H44 118.3 . .
C46 C45 C50 118.0(3) . .
C46 C45 C43 124.4(3) . .
C50 C45 C43 117.6(3) . .
C45 C46 C47 121.6(3) . .
C45 C46 H46 119.2 . .
C47 C46 H46 119.2 . .
C48 C47 C46 120.4(3) . .
C48 C47 H47 119.8 . .
C46 C47 H47 119.8 . .
C47 C48 C49 119.0(3) . .
C47 C48 C51 121.0(3) . .
C49 C48 C51 120.0(3) . .
C50 C49 C48 119.9(3) . .
C50 C49 H49 120.1 . .
C48 C49 H49 120.1 . .
C49 C50 C45 121.2(3) . .
C49 C50 H50 119.4 . .
C45 C50 H50 119.4 . .
O7 C51 O8 125.7(3) . .
O7 C51 C48 116.7(3) . .
O8 C51 C48 117.5(3) . .
C57 C52 C53 118.8(3) . .
C57 C52 C42 120.0(3) . .
C53 C52 C42 121.2(3) . .
C52 C53 C54 120.9(3) . .
C52 C53 H53 119.6 . .
C54 C53 H53 119.6 . .
C55 C54 C53 120.5(3) . .
C55 C54 H54 119.8 . .
C53 C54 H54 119.8 . .
C54 C55 C56 119.0(3) . .
C54 C55 C58 120.2(3) . .
C56 C55 C58 120.8(3) . .
C55 C56 C57 120.3(3) . .
C55 C56 H56 119.9 . .
C57 C56 H56 119.9 . .
C52 C57 C56 120.5(3) . .
C52 C57 H57 119.8 . .
C56 C57 H57 119.8 . .
O5 C58 O6 121.4(3) . .
O5 C58 C55 120.3(4) . .
O6 C58 C55 118.3(4) . .
O8 Co1 N1 88.11(10) 6_566 .
O8 Co1 N4 85.82(9) 6_566 3_455
N1 Co1 N4 172.23(10) . 3_455
O8 Co1 O3 167.12(8) 6_566 .
N1 Co1 O3 101.38(9) . .
N4 Co1 O3 85.37(9) 3_455 .
O8 Co1 O3 90.90(8) 6_566 5_666
N1 Co1 O3 99.20(9) . 5_666
N4 Co1 O3 85.76(9) 3_455 5_666
O3 Co1 O3 79.08(8) . 5_666
O8 Co1 O1 97.97(8) 6_566 .
N1 Co1 O1 84.58(9) . .
N4 Co1 O1 91.45(9) 3_455 .
O3 Co1 O1 91.64(8) . .
O3 Co1 O1 170.49(8) 5_666 .
O7 Co2 O6 97.37(11) 6_566 7_666
O7 Co2 O1 106.13(10) 6_566 .
O6 Co2 O1 109.43(10) 7_666 .
O7 Co2 N5 98.76(11) 6_566 .
O6 Co2 N5 136.63(13) 7_666 .
O1 Co2 N5 104.21(10) . .
C1 N1 C2 104.3(3) . .
C1 N1 Co1 127.1(2) . .
C2 N1 Co1 127.8(2) . .
C1 N2 C3 106.2(3) . .
C1 N2 C4 126.1(3) . .
C3 N2 C4 127.6(3) . .
C18 N3 C16 106.6(3) . .
C18 N3 C13 126.1(3) . .
C16 N3 C13 127.3(3) . .
C18 N4 C17 104.6(3) . .
C18 N4 Co1 123.8(2) . 3_545
C17 N4 Co1 131.5(2) . 3_545
C34 N5 C36 105.0(3) . .
C34 N5 Co2 123.9(3) . .
C36 N5 Co2 127.0(2) . .
C34 N6 C35 106.2(3) . .
C34 N6 C31 126.6(3) . .
C35 N6 C31 127.2(3) . .
C21 N7 C19 105.5(5) . .
C21 N7 C22 128.9(7) . .
C19 N7 C22 125.6(6) . .
C19 N8 C20 104.0(7) . .
C40 O1 Co2 120.1(2) . .
C40 O1 Co1 123.61(19) . .
Co2 O1 Co1 113.27(9) . .
C37 O3 Co1 134.0(2) . .
C37 O3 Co1 123.98(19) . 5_666
Co1 O3 Co1 100.92(8) . 5_666
C58 O6 Co2 100.3(2) . 7_666
C51 O7 Co2 128.4(2) . 6_565
C51 O8 Co1 132.9(2) . 6_565

loop_
_geom_bond_atom_site_label_1
_geom_bond_atom_site_label_2
_geom_bond_distance
_geom_bond_site_symmetry_2
C1 N1 1.321(4) .
C1 N2 1.339(4) .
C1 H1 0.9300 .
C2 C3 1.354(5) .
C2 N1 1.369(4) .
C2 H2 0.9300 .
C3 N2 1.365(4) .
C3 H3 0.9300 .
C4 C5 1.368(5) .
C4 C9 1.382(5) .
C4 N2 1.419(4) .
C5 C6 1.383(5) .
C5 H5 0.9300 .
C6 C7 1.385(5) .
C6 H6 0.9300 .
C7 C8 1.388(5) .
C7 C10 1.482(4) .
C8 C9 1.392(4) .
C8 H8 0.9300 .
C9 H9 0.9300 .
C10 C11 1.387(5) .
C10 C15 1.388(5) .
C11 C12 1.387(5) .
C11 H11 0.9300 .
C12 C13 1.375(5) .
C12 H12 0.9300 .
C13 C14 1.373(5) .
C13 N3 1.433(4) .
C14 C15 1.390(4) .
C14 H14 0.9300 .
C15 H15 0.9300 .
C16 C17 1.348(4) .
C16 N3 1.366(4) .
C16 H16 0.9300 .
C17 N4 1.370(4) .
C17 H17 0.9300 .
C18 N4 1.327(4) .
C18 N3 1.342(4) .
C18 H18 0.9300 .
C19 N8 1.313(7) .
C19 N7 1.384(8) .
C19 H19 0.9300 .
C20 C21 1.322(10) .
C20 N8 1.401(12) .
C20 H20 0.9300 .
C21 N7 1.354(8) .
C21 H21 0.9300 .
C22 C27 1.373(7) .
C22 C23 1.385(7) .
C22 N7 1.438(6) .
C23 C24 1.391(6) .
C23 H23 0.9300 .
C24 C25 1.377(6) .
C24 H24 0.9300 .
C25 C26 1.377(6) .
C25 C28 1.488(5) .
C26 C27 1.391(6) .
C26 H26 0.9300 .
C27 H27 0.9300 .
C28 C33 1.386(5) .
C28 C29 1.384(5) .
C29 C30 1.395(5) .
C29 H29 0.9300 .
C30 C31 1.382(5) .
C30 H30 0.9300 .
C31 C32 1.371(5) .
C31 N6 1.424(4) .
C32 C33 1.386(5) .
C32 H32 0.9300 .
C33 H33 0.9300 .
C34 N5 1.320(4) .
C34 N6 1.338(4) .
C34 H34 0.9300 .
C35 C36 1.338(5) .
C35 N6 1.383(4) .
C35 H35 0.9300 .
C36 N5 1.383(5) .
C36 H36 0.9300 .
C37 O4 1.231(4) .
C37 O3 1.294(4) .
C37 C38 1.511(4) .
C38 C39 1.382(4) .
C38 C44 1.388(4) .
C39 C41 1.391(4) .
C39 C40 1.504(4) .
C40 O2 1.213(4) .
C40 O1 1.305(4) .
C41 C42 1.398(4) .
C41 H41 0.9300 .
C42 C43 1.409(4) .
C42 C52 1.502(4) .
C43 C44 1.389(4) .
C43 C45 1.508(4) .
C44 H44 0.9300 .
C45 C46 1.367(4) .
C45 C50 1.387(5) .
C46 C47 1.384(4) .
C46 H46 0.9300 .
C47 C48 1.373(5) .
C47 H47 0.9300 .
C48 C49 1.387(5) .
C48 C51 1.509(4) .
C49 C50 1.385(5) .
C49 H49 0.9300 .
C50 H50 0.9300 .
C51 O7 1.254(4) .
C51 O8 1.266(4) .
C52 C57 1.376(5) .
C52 C53 1.379(5) .
C53 C54 1.377(5) .
C53 H53 0.9300 .
C54 C55 1.380(5) .
C54 H54 0.9300 .
C55 C56 1.379(5) .
C55 C58 1.500(5) .
C56 C57 1.392(5) .
C56 H56 0.9300 .
C57 H57 0.9300 .
C58 O5 1.237(5) .
C58 O6 1.262(5) .
Co1 O8 2.088(2) 6_566
Co1 N1 2.111(3) .
Co1 N4 2.118(3) 3_455
Co1 O3 2.166(2) .
Co1 O3 2.192(2) 5_666
Co1 O1 2.197(2) .
Co2 O7 1.976(2) 6_566
Co2 O6 1.982(3) 7_666
Co2 O1 2.016(2) .
Co2 N5 2.021(3) .
N4 Co1 2.118(3) 3_545
O3 Co1 2.192(2) 5_666
O6 Co2 1.982(3) 7_666
O7 Co2 1.976(2) 6_565
O8 Co1 2.088(2) 6_565
